data_7040566
loop_
_publ_author_name
'Okamura, Taka-Aki'
'Omi, Yui'
'Hirano, Yasunori'
'Onitsuka, Kiyotaka'

_publ_section_title
;
 Comparative studies on the contribution of NHS hydrogen bonds in tungsten
 and molybdenum benzenedithiolate complexes.
;
_journal_issue 39
_journal_name_full 'Dalton transactions (Cambridge, England : 2003)'
_journal_page_first 15651
_journal_page_last 15659
_journal_paper_doi 10.1039/c6dt02250b
_journal_volume 45
_journal_year 2016
_chemical_formula_moiety 'C53 H91.5 Mo N8.5 O5 S4'
_chemical_formula_sum 'C53 H91.5 Mo N8.5 O5 S4'
_chemical_formula_weight 1152.02
_chemical_name_systematic
;
(NEt4)2[MoO{S2C6H2(NHCO-t-Bu)2}2]-5/2(CH3CN)
;
_chemical_properties_physical ', Air-sensitive,Oxygen-sensitive'
_space_group_crystal_system monoclinic
_space_group_IT_number 15
_space_group_name_Hall '-C 2yc'
_space_group_name_H-M_alt 'C 1 2/c 1'
_symmetry_space_group_name_Hall '-C 2yc'
_symmetry_space_group_name_H-M 'C 1 2/c 1'
_atom_sites_solution_hydrogens geom
_audit_creation_date 2016-08-27
_audit_creation_method SHELXL-2014/7
_audit_update_record
;
2016-08-27 deposited with the CCDC.
2016-09-05 downloaded from the CCDC.
;
_cell_angle_alpha 90
_cell_angle_beta 127.696(5)
_cell_angle_gamma 90
_cell_formula_units_Z 8
_cell_length_a 36.769(6)
_cell_length_b 16.624(3)
_cell_length_c 26.525(4)
_cell_measurement_reflns_used 36110
_cell_measurement_temperature 200
_cell_measurement_theta_max 27.46
_cell_measurement_theta_min 3.01
_cell_volume 12829(4)
_computing_cell_refinement 'RAPID AUTO (Rigaku, 2006)'
_computing_data_collection 'RAPID AUTO (Rigaku, 2006)'
_computing_data_reduction 'RAPID AUTO (Rigaku, 2006)'
_computing_molecular_graphics 'CrystalStructure 4.1 (Rigaku, 2014)'
_computing_publication_material 'CrystalStructure 4.1 (Rigaku, 2014)'
_computing_structure_refinement 'SHELXL-2014/7 (Sheldrick, 2014)'
_computing_structure_solution 'SHELXS97 (Sheldrick, 2008)'
_diffrn_ambient_temperature 200
_diffrn_detector_area_resol_mean 10.000
_diffrn_measured_fraction_theta_full 0.998
_diffrn_measured_fraction_theta_max 0.998
_diffrn_measurement_device_type 'Rigaku R-AXIS RAPID II'
_diffrn_measurement_method \w
_diffrn_radiation_type MoK\a
_diffrn_radiation_wavelength 0.71075
_diffrn_reflns_av_R_equivalents 0.0571
_diffrn_reflns_av_unetI/netI 0.0415
_diffrn_reflns_Laue_measured_fraction_full 0.998
_diffrn_reflns_Laue_measured_fraction_max 0.998
_diffrn_reflns_limit_h_max 43
_diffrn_reflns_limit_h_min -40
_diffrn_reflns_limit_k_max 19
_diffrn_reflns_limit_k_min -19
_diffrn_reflns_limit_l_max 31
_diffrn_reflns_limit_l_min -31
_diffrn_reflns_number 48881
_diffrn_reflns_point_group_measured_fraction_full 0.998
_diffrn_reflns_point_group_measured_fraction_max 0.998
_diffrn_reflns_theta_full 25.000
_diffrn_reflns_theta_max 25.000
_diffrn_reflns_theta_min 3.009
_diffrn_source
;
 MicroMax-007HF microfocus rotating anode X-ray generator
;
_exptl_absorpt_coefficient_mu 0.382
_exptl_absorpt_correction_type none
_exptl_crystal_colour orange
_exptl_crystal_density_diffrn 1.193
_exptl_crystal_density_method 'not measured'
_exptl_crystal_description block
_exptl_crystal_F_000 4920
_exptl_crystal_size_max 0.200
_exptl_crystal_size_mid 0.200
_exptl_crystal_size_min 0.120
_refine_diff_density_max 0.717
_refine_diff_density_min -0.341
_refine_diff_density_rms 0.071
_refine_ls_extinction_method none
_refine_ls_goodness_of_fit_ref 1.037
_refine_ls_hydrogen_treatment constr
_refine_ls_matrix_type full
_refine_ls_number_parameters 722
_refine_ls_number_reflns 11274
_refine_ls_number_restraints 148
_refine_ls_restrained_S_all 1.084
_refine_ls_R_factor_all 0.0870
_refine_ls_R_factor_gt 0.0599
_refine_ls_shift/su_max 0.001
_refine_ls_shift/su_mean 0.000
_refine_ls_structure_factor_coef Fsqd
_refine_ls_weighting_details 'w=1/[\s^2^(Fo^2^)+(0.0940P)^2^+15.7634P] where P=(Fo^2^+2Fc^2^)/3'
_refine_ls_weighting_scheme calc
_refine_ls_wR_factor_gt 0.1567
_refine_ls_wR_factor_ref 0.1743
_reflns_Friedel_coverage 0.000
_reflns_number_gt 7920
_reflns_number_total 11274
_reflns_threshold_expression 'I > 2\s(I)'
_cod_data_source_file c6dt02250b2.cif
_cod_data_source_block 3-Mo
_cod_depositor_comments
;Adding full bibliography for 7040564--7040567.cif.

 Adding full bibliography for 7040564--7040567.cif.
;
_cod_original_formula_sum 'C53 H91.50 Mo N8.50 O5 S4'
_cod_database_code 7040566
_shelx_shelxl_version_number 2014/7
_shelx_space_group_comment
;
The symmetry employed for this shelxl refinement is uniquely defined
by the following loop, which should always be used as a source of
symmetry information in preference to the above space-group names.
They are only intended as comments.
;
_shelx_estimated_absorpt_t_min 0.928
_shelx_estimated_absorpt_t_max 0.956

loop_
_space_group_symop_operation_xyz
'x, y, z'
'-x, y, -z+1/2'
'x+1/2, y+1/2, z'
'-x+1/2, y+1/2, -z+1/2'
'-x, -y, -z'
'x, -y, z-1/2'
'-x+1/2, -y+1/2, -z'
'x+1/2, -y+1/2, z-1/2'

loop_
_atom_site_label
_atom_site_type_symbol
_atom_site_fract_x
_atom_site_fract_y
_atom_site_fract_z
_atom_site_U_iso_or_equiv
_atom_site_adp_type
_atom_site_occupancy
_atom_site_site_symmetry_order
_atom_site_calc_flag
_atom_site_refinement_flags_posn
_atom_site_refinement_flags_adp
_atom_site_refinement_flags_occupancy
_atom_site_disorder_assembly
_atom_site_disorder_group
Mo1 Mo 0.24986(2) 0.64551(2) 0.23454(2) 0.05223(14) Uani 1 1 d . . . . .
S1 S 0.31750(3) 0.57529(7) 0.26756(5) 0.0574(3) Uani 1 1 d . . . . .
S2 S 0.28009(4) 0.62795(7) 0.34298(5) 0.0591(3) Uani 1 1 d . . . . .
S3 S 0.17652(4) 0.62981(7) 0.21105(5) 0.0605(3) Uani 1 1 d . . . . .
S4 S 0.21435(4) 0.57778(7) 0.13584(5) 0.0603(3) Uani 1 1 d . . . . .
O1 O 0.48985(13) 0.5703(4) 0.41381(19) 0.132(2) Uani 1 1 d . . . . .
O2 O 0.3979(2) 0.5688(5) 0.5780(2) 0.223(4) Uani 1 1 d . . . . .
O3 O 0.00098(13) 0.5869(3) 0.07160(19) 0.1239(17) Uani 1 1 d . . . . .
O4 O 0.08319(16) 0.5658(4) -0.10012(18) 0.139(2) Uani 1 1 d . . . . .
O5 O 0.25625(10) 0.74290(17) 0.22333(14) 0.0685(8) Uani 1 1 d . . . . .
N1 N 0.41611(11) 0.5326(2) 0.34944(16) 0.0671(10) Uani 1 1 d . . . . .
H1 H 0.3953 0.5086 0.3130 0.080 Uiso 1 1 calc R U . . .
N2 N 0.34960(12) 0.6231(2) 0.48320(16) 0.0631(9) Uani 1 1 d . . . . .
H2 H 0.3242 0.6518 0.4599 0.076 Uiso 1 1 calc R U . . .
N3 N 0.07555(12) 0.6203(2) 0.13521(17) 0.0663(10) Uani 1 1 d . . . . .
H3 H 0.0969 0.6425 0.1723 0.080 Uiso 1 1 calc R U . . .
N4 N 0.14213(13) 0.5349(2) 0.00066(16) 0.0681(10) Uani 1 1 d . . . . .
H4 H 0.1703 0.5155 0.0247 0.082 Uiso 1 1 calc R U . . .
N5 N 0.13270(16) 0.8307(2) 0.0336(2) 0.0853(12) Uani 1 1 d D . . . .
N6 N 0.10251(17) 0.3318(3) 0.1256(2) 0.0945(14) Uani 1 1 d D . . . .
C11 C 0.35502(13) 0.5770(2) 0.35174(18) 0.0521(9) Uani 1 1 d . . . . .
C12 C 0.33830(13) 0.5993(2) 0.38480(18) 0.0550(10) Uani 1 1 d . . . . .
C13 C 0.36833(14) 0.6006(3) 0.45200(18) 0.0555(10) Uani 1 1 d . . . . .
C14 C 0.41415(14) 0.5811(3) 0.48461(19) 0.0629(11) Uani 1 1 d . . . . .
H5 H 0.4344 0.5834 0.5298 0.076 Uiso 1 1 calc R U . . .
C15 C 0.43083(14) 0.5581(3) 0.45187(19) 0.0651(11) Uani 1 1 d . . . . .
H6 H 0.4622 0.5438 0.4746 0.078 Uiso 1 1 calc R U . . .
C16 C 0.40126(14) 0.5561(3) 0.38541(19) 0.0575(10) Uani 1 1 d . . . . .
C17 C 0.45720(16) 0.5418(4) 0.3632(2) 0.0803(15) Uani 1 1 d . . . . .
C18 C 0.46164(17) 0.5147(5) 0.3120(2) 0.100(2) Uani 1 1 d . . . . .
C27 C 0.3642(2) 0.6078(5) 0.5421(2) 0.105(2) Uani 1 1 d . . . . .
C28 C 0.3364(2) 0.6371(4) 0.5631(3) 0.101(2) Uani 1 1 d . . . . .
C31 C 0.13780(13) 0.5997(2) 0.12971(18) 0.0547(10) Uani 1 1 d . . . . .
C32 C 0.15467(13) 0.5780(2) 0.09690(18) 0.0557(10) Uani 1 1 d . . . . .
C33 C 0.12399(15) 0.5545(2) 0.03267(18) 0.0594(11) Uani 1 1 d . . . . .
C34 C 0.07729(15) 0.5514(3) 0.00295(19) 0.0663(12) Uani 1 1 d . . . . .
H7 H 0.0565 0.5353 -0.0404 0.080 Uiso 1 1 calc R U . . .
C35 C 0.06063(15) 0.5719(3) 0.0363(2) 0.0656(12) Uani 1 1 d . . . . .
H8 H 0.0286 0.5689 0.0156 0.079 Uiso 1 1 calc R U . . .
C36 C 0.09048(14) 0.5968(3) 0.09977(19) 0.0586(10) Uani 1 1 d . . . . .
C37 C 0.03410(17) 0.6147(4) 0.1219(2) 0.0860(16) Uani 1 1 d . . . . .
C38 C 0.0293(2) 0.6421(5) 0.1721(3) 0.107(2) Uani 1 1 d . . . . .
C47 C 0.12245(18) 0.5416(4) -0.0619(2) 0.0817(15) Uani 1 1 d . . . . .
C48 C 0.1508(2) 0.5182(4) -0.0828(2) 0.0918(17) Uani 1 1 d . . . . .
C51 C 0.1785(4) 0.8203(7) 0.0919(7) 0.138(6) Uani 0.5 1 d D U P A 1
H45 H 0.1994 0.8083 0.0813 0.166 Uiso 0.5 1 calc R U P A 1
H46 H 0.1787 0.7732 0.1149 0.166 Uiso 0.5 1 calc R U P A 1
C52 C 0.1976(5) 0.8956(8) 0.1377(6) 0.119(4) Uiso 0.5 1 d D U P A 1
H47 H 0.2288 0.8841 0.1762 0.142 Uiso 0.5 1 calc R U P A 1
H48 H 0.1984 0.9423 0.1159 0.142 Uiso 0.5 1 calc R U P A 1
H49 H 0.1776 0.9072 0.1496 0.142 Uiso 0.5 1 calc R U P A 1
C53 C 0.1124(4) 0.7522(6) -0.0007(5) 0.089(3) Uani 0.5 1 d D . P A 1
H50 H 0.1349 0.7250 -0.0038 0.107 Uiso 0.5 1 calc R U P A 1
H51 H 0.1079 0.7176 0.0255 0.107 Uiso 0.5 1 calc R U P A 1
C54 C 0.0675(6) 0.7579(10) -0.0663(8) 0.111(5) Uiso 0.5 1 d . U P A 1
H52 H 0.0572 0.7038 -0.0845 0.133 Uiso 0.5 1 calc R U P A 1
H53 H 0.0445 0.7831 -0.0639 0.133 Uiso 0.5 1 calc R U P A 1
H54 H 0.0715 0.7905 -0.0933 0.133 Uiso 0.5 1 calc R U P A 1
C55 C 0.1009(4) 0.8707(6) 0.0441(6) 0.092(3) Uani 0.5 1 d D . P A 1
H55 H 0.0718 0.8844 0.0021 0.111 Uiso 0.5 1 calc R U P A 1
H56 H 0.1151 0.9216 0.0675 0.111 Uiso 0.5 1 calc R U P A 1
C56 C 0.0897(5) 0.8202(10) 0.0808(8) 0.126(5) Uiso 0.5 1 d D U P A 1
H57 H 0.0690 0.8503 0.0855 0.151 Uiso 0.5 1 calc R U P A 1
H58 H 0.0747 0.7702 0.0575 0.151 Uiso 0.5 1 calc R U P A 1
H59 H 0.1181 0.8075 0.1230 0.151 Uiso 0.5 1 calc R U P A 1
C57 C 0.1279(5) 0.8909(7) -0.0153(6) 0.105(4) Uani 0.5 1 d D . P A 1
H60 H 0.0952 0.9065 -0.0459 0.126 Uiso 0.5 1 calc R U P A 1
H61 H 0.1455 0.9401 0.0080 0.126 Uiso 0.5 1 calc R U P A 1
C58 C 0.1441(9) 0.8607(15) -0.0531(12) 0.208(11) Uani 0.5 1 d D U P A 1
H62 H 0.1396 0.9030 -0.0822 0.249 Uiso 0.5 1 calc R U P A 1
H63 H 0.1768 0.8466 -0.0237 0.249 Uiso 0.5 1 calc R U P A 1
H64 H 0.1263 0.8130 -0.0778 0.249 Uiso 0.5 1 calc R U P A 1
C51B C 0.1588(4) 0.9067(6) 0.0637(6) 0.123(5) Uani 0.5 1 d D U P A 2
H45B H 0.1471 0.9329 0.0848 0.148 Uiso 0.5 1 calc R U P A 2
H46B H 0.1523 0.9433 0.0296 0.148 Uiso 0.5 1 calc R U P A 2
C52B C 0.2110(4) 0.8973(9) 0.1128(6) 0.110(4) Uiso 0.5 1 d D U P A 2
H47B H 0.2250 0.9502 0.1298 0.132 Uiso 0.5 1 calc R U P A 2
H48B H 0.2180 0.8625 0.1476 0.132 Uiso 0.5 1 calc R U P A 2
H49B H 0.2232 0.8730 0.0923 0.132 Uiso 0.5 1 calc R U P A 2
C53B C 0.0871(4) 0.8494(8) -0.0217(6) 0.114(4) Uani 0.5 1 d D . P A 2
H50B H 0.0884 0.8778 -0.0534 0.137 Uiso 0.5 1 calc R U P A 2
H51B H 0.0719 0.8851 -0.0098 0.137 Uiso 0.5 1 calc R U P A 2
C54B C 0.0580(7) 0.7659(13) -0.0524(10) 0.150(7) Uiso 0.5 1 d . U P A 2
H52B H 0.0267 0.7782 -0.0903 0.180 Uiso 0.5 1 calc R U P A 2
H53B H 0.0731 0.7311 -0.0643 0.180 Uiso 0.5 1 calc R U P A 2
H54B H 0.0566 0.7382 -0.0209 0.180 Uiso 0.5 1 calc R U P A 2
C55B C 0.1316(6) 0.7861(8) 0.0847(7) 0.128(5) Uani 0.5 1 d D . P A 2
H55B H 0.1133 0.7363 0.0653 0.154 Uiso 0.5 1 calc R U P A 2
H56B H 0.1634 0.7698 0.1203 0.154 Uiso 0.5 1 calc R U P A 2
C56B C 0.1126(7) 0.8328(11) 0.1112(9) 0.148(7) Uiso 0.5 1 d D U P A 2
H57B H 0.1134 0.8000 0.1426 0.178 Uiso 0.5 1 calc R U P A 2
H58B H 0.1311 0.8815 0.1319 0.178 Uiso 0.5 1 calc R U P A 2
H59B H 0.0808 0.8479 0.0767 0.178 Uiso 0.5 1 calc R U P A 2
C57B C 0.1602(7) 0.7716(8) 0.0261(11) 0.164(8) Uani 0.5 1 d D . P A 2
H60B H 0.1423 0.7217 0.0053 0.197 Uiso 0.5 1 calc R U P A 2
H61B H 0.1891 0.7576 0.0682 0.197 Uiso 0.5 1 calc R U P A 2
C58B C 0.1705(10) 0.814(2) -0.0158(14) 0.269(16) Uani 0.5 1 d D U P A 2
H62B H 0.1884 0.7776 -0.0222 0.323 Uiso 0.5 1 calc R U P A 2
H63B H 0.1415 0.8273 -0.0572 0.323 Uiso 0.5 1 calc R U P A 2
H64B H 0.1881 0.8630 0.0054 0.323 Uiso 0.5 1 calc R U P A 2
C61 C 0.1041(4) 0.3721(6) 0.0744(5) 0.089(3) Uani 0.5 1 d D . P B 1
H65 H 0.0725 0.3884 0.0382 0.107 Uiso 0.5 1 calc R U P B 1
H66 H 0.1229 0.4216 0.0927 0.107 Uiso 0.5 1 calc R U P B 1
C62 C 0.1236(6) 0.3190(10) 0.0490(8) 0.113(5) Uiso 0.5 1 d D U P B 1
H67 H 0.1234 0.3488 0.0170 0.135 Uiso 0.5 1 calc R U P B 1
H68 H 0.1553 0.3037 0.0843 0.135 Uiso 0.5 1 calc R U P B 1
H69 H 0.1048 0.2705 0.0296 0.135 Uiso 0.5 1 calc R U P B 1
C63 C 0.0684(4) 0.3929(7) 0.1224(6) 0.103(4) Uani 0.5 1 d D . P B 1
H70 H 0.0838 0.4459 0.1376 0.124 Uiso 0.5 1 calc R U P B 1
H71 H 0.0412 0.3992 0.0773 0.124 Uiso 0.5 1 calc R U P B 1
C64 C 0.0518(6) 0.3703(12) 0.1605(8) 0.156(7) Uani 0.5 1 d D . P B 1
H72 H 0.0309 0.4120 0.1554 0.187 Uiso 0.5 1 calc R U P B 1
H73 H 0.0355 0.3188 0.1452 0.187 Uiso 0.5 1 calc R U P B 1
H74 H 0.0782 0.3656 0.2057 0.187 Uiso 0.5 1 calc R U P B 1
C65 C 0.0763(3) 0.2540(6) 0.0978(6) 0.092(3) Uani 0.5 1 d D . P B 1
H75 H 0.0924 0.2209 0.0859 0.110 Uiso 0.5 1 calc R U P B 1
H76 H 0.0783 0.2248 0.1319 0.110 Uiso 0.5 1 calc R U P B 1
C66 C 0.0274(5) 0.2581(11) 0.0419(7) 0.129(6) Uiso 0.5 1 d D U P B 1
H77 H 0.0148 0.2036 0.0290 0.154 Uiso 0.5 1 calc R U P B 1
H78 H 0.0104 0.2887 0.0530 0.154 Uiso 0.5 1 calc R U P B 1
H79 H 0.0245 0.2849 0.0067 0.154 Uiso 0.5 1 calc R U P B 1
C67 C 0.1469(4) 0.3234(7) 0.1867(6) 0.142(7) Uani 0.5 1 d D . P B 1
H80 H 0.1630 0.2768 0.1853 0.170 Uiso 0.5 1 calc R U P B 1
H81 H 0.1426 0.3122 0.2194 0.170 Uiso 0.5 1 calc R U P B 1
C68 C 0.1777(4) 0.3999(8) 0.2068(7) 0.119(5) Uiso 0.5 1 d D U P B 1
H82 H 0.2073 0.3908 0.2486 0.143 Uiso 0.5 1 calc R U P B 1
H83 H 0.1827 0.4107 0.1752 0.143 Uiso 0.5 1 calc R U P B 1
H84 H 0.1623 0.4461 0.2094 0.143 Uiso 0.5 1 calc R U P B 1
C61B C 0.1334(5) 0.2880(8) 0.1130(7) 0.120(5) Uani 0.5 1 d D . P B 2
H65B H 0.1644 0.2790 0.1536 0.144 Uiso 0.5 1 calc R U P B 2
H66B H 0.1200 0.2352 0.0928 0.144 Uiso 0.5 1 calc R U P B 2
C62B C 0.1366(6) 0.3392(11) 0.0704(8) 0.124(6) Uiso 0.5 1 d D U P B 2
H67B H 0.1561 0.3127 0.0617 0.149 Uiso 0.5 1 calc R U P B 2
H68B H 0.1058 0.3475 0.0303 0.149 Uiso 0.5 1 calc R U P B 2
H69B H 0.1501 0.3912 0.0909 0.149 Uiso 0.5 1 calc R U P B 2
C63B C 0.1095(7) 0.2682(9) 0.1738(8) 0.149(7) Uani 0.5 1 d D . P B 2
H70B H 0.0992 0.2147 0.1532 0.179 Uiso 0.5 1 calc R U P B 2
H71B H 0.1425 0.2645 0.2108 0.179 Uiso 0.5 1 calc R U P B 2
C64B C 0.0814(9) 0.2941(14) 0.1957(11) 0.224(12) Uani 0.5 1 d D . P B 2
H72B H 0.0853 0.2547 0.2262 0.269 Uiso 0.5 1 calc R U P B 2
H73B H 0.0920 0.3470 0.2162 0.269 Uiso 0.5 1 calc R U P B 2
H74B H 0.0488 0.2973 0.1589 0.269 Uiso 0.5 1 calc R U P B 2
C65B C 0.0550(4) 0.3397(8) 0.0690(7) 0.128(5) Uani 0.5 1 d D . P B 2
H75B H 0.0534 0.3841 0.0428 0.154 Uiso 0.5 1 calc R U P B 2
H76B H 0.0362 0.3556 0.0826 0.154 Uiso 0.5 1 calc R U P B 2
C66B C 0.0325(5) 0.2620(8) 0.0254(6) 0.095(4) Uiso 0.5 1 d D U P B 2
H77B H 0.0007 0.2738 -0.0112 0.114 Uiso 0.5 1 calc R U P B 2
H78B H 0.0500 0.2464 0.0102 0.114 Uiso 0.5 1 calc R U P B 2
H79B H 0.0329 0.2178 0.0501 0.114 Uiso 0.5 1 calc R U P B 2
C67B C 0.1254(4) 0.4085(7) 0.1615(7) 0.141(6) Uani 0.5 1 d D . P B 2
H80B H 0.1332 0.4400 0.1376 0.169 Uiso 0.5 1 calc R U P B 2
H81B H 0.1028 0.4403 0.1619 0.169 Uiso 0.5 1 calc R U P B 2
C68B C 0.1675(4) 0.4000(8) 0.2281(6) 0.097(4) Uiso 0.5 1 d . U P B 2
H82B H 0.1794 0.4535 0.2468 0.116 Uiso 0.5 1 calc R U P B 2
H83B H 0.1603 0.3707 0.2530 0.116 Uiso 0.5 1 calc R U P B 2
H84B H 0.1908 0.3703 0.2287 0.116 Uiso 0.5 1 calc R U P B 2
N7 N 0.4365(10) 0.7443(19) 0.2064(18) 0.338(19) Uani 0.5 1 d D . P C 1
C71 C 0.4673(8) 0.7833(14) 0.2255(13) 0.176(9) Uani 0.5 1 d D . P C 1
C72 C 0.5000 0.8463(10) 0.2500 0.174(6) Uani 1 2 d DS T P C 1
H85 H 0.4886 0.8880 0.2174 0.209 Uiso 0.5 1 calc R U P C 1
H86 H 0.5291 0.8249 0.2618 0.209 Uiso 0.5 1 calc R U P C 1
H87 H 0.5049 0.8694 0.2877 0.209 Uiso 0.5 1 calc R U P C 1
N8 N 0.2551(8) 0.7488(16) 0.0365(10) 0.258(11) Uiso 0.5 1 d D . P D 1
C81 C 0.2793(6) 0.7195(11) 0.0838(9) 0.142(6) Uiso 0.5 1 d D . P D 1
C82 C 0.3029(5) 0.6598(8) 0.1313(6) 0.096(4) Uiso 0.5 1 d D U P D 1
H88 H 0.3254 0.6854 0.1727 0.115 Uiso 0.5 1 calc R U P D 1
H89 H 0.2809 0.6288 0.1327 0.115 Uiso 0.5 1 calc R U P D 1
H90 H 0.3189 0.6238 0.1214 0.115 Uiso 0.5 1 calc R U P D 1
N8B N 0.2984(6) 0.7104(11) 0.1363(8) 0.151(5) Uiso 0.5 1 d D U P E 2
C81B C 0.3362(7) 0.7173(13) 0.1593(10) 0.163(7) Uiso 0.5 1 d D . P E 2
C82B C 0.3804(8) 0.7434(15) 0.2012(11) 0.219(10) Uiso 0.5 1 d D . P E 2
H88B H 0.3982 0.7041 0.2358 0.262 Uiso 0.5 1 calc DR U P E 2
H89B H 0.3808 0.7954 0.2190 0.262 Uiso 0.5 1 calc R U P E 2
H90B H 0.3940 0.7493 0.1792 0.262 Uiso 0.5 1 calc R U P E 2
N9 N 0.2748 0.3538 0.1966 0.123 Uiso 0.5 1 d D U P F 2
C91 C 0.3124 0.3505 0.2216 0.189 Uiso 0.5 1 d D . P F 2
C92 C 0.3596 0.3602 0.2576 0.203 Uiso 0.5 1 d D . P F 2
H91 H 0.3710 0.3283 0.2390 0.244 Uiso 0.5 1 calc R U P F 2
H92 H 0.3667 0.4172 0.2580 0.244 Uiso 0.5 1 calc R U P F 2
H93 H 0.3743 0.3422 0.3014 0.244 Uiso 0.5 1 calc R U P F 2
N9B N 0.2288(4) 0.3637(6) 0.0818(5) 0.107(3) Uiso 0.5 1 d D . P F 2
C91B C 0.2519(4) 0.3557(6) 0.1340(5) 0.074(3) Uiso 0.5 1 d D . P F 2
C92B C 0.2819(7) 0.3492(14) 0.2024(8) 0.202(9) Uiso 0.5 1 d D U P F 2
H91B H 0.2740 0.2980 0.2119 0.242 Uiso 0.5 1 calc R U P F 2
H92B H 0.2739 0.3938 0.2182 0.242 Uiso 0.5 1 calc R U P F 2
H93B H 0.2647 0.3545 0.1562 0.242 Uiso 0.5 1 calc R U P F 2
C101 C 0.4214(2) 0.5335(6) 0.2469(3) 0.138(3) Uani 1 1 d . . . . .
H9 H 0.3936 0.5141 0.2402 0.165 Uiso 1 1 calc R U . . .
H10 H 0.4193 0.5918 0.2403 0.165 Uiso 1 1 calc DR U . . .
H11 H 0.4244 0.5071 0.2165 0.165 Uiso 1 1 calc R U . . .
C102 C 0.5059(2) 0.5394(8) 0.3300(4) 0.209(6) Uani 1 1 d . . . . .
H12 H 0.5301 0.5238 0.3743 0.250 Uiso 1 1 calc R U . . .
H13 H 0.5114 0.5132 0.3020 0.250 Uiso 1 1 calc R U . . .
H14 H 0.5063 0.5979 0.3258 0.250 Uiso 1 1 calc R U . . .
C103 C 0.4667(3) 0.4214(6) 0.3176(4) 0.191(5) Uani 1 1 d . . . . .
H15 H 0.4382 0.3974 0.3063 0.230 Uiso 1 1 calc R U . . .
H16 H 0.4726 0.4014 0.2885 0.230 Uiso 1 1 calc R U . . .
H17 H 0.4923 0.4067 0.3614 0.230 Uiso 1 1 calc R U . . .
C104 C 0.2923(3) 0.6749(6) 0.5122(4) 0.162(4) Uani 1 1 d . . . . .
H18 H 0.2748 0.6385 0.4755 0.194 Uiso 1 1 calc R U . . .
H19 H 0.2747 0.6858 0.5279 0.194 Uiso 1 1 calc R U . . .
H20 H 0.2982 0.7254 0.4992 0.194 Uiso 1 1 calc R U . . .
C105 C 0.3671(3) 0.6845(6) 0.6221(4) 0.180(4) Uani 1 1 d . . . . .
H21 H 0.3953 0.6538 0.6525 0.216 Uiso 1 1 calc R U . . .
H22 H 0.3750 0.7353 0.6122 0.216 Uiso 1 1 calc R U . . .
H23 H 0.3515 0.6957 0.6409 0.216 Uiso 1 1 calc R U . . .
C106 C 0.3242(3) 0.5594(6) 0.5838(4) 0.159(3) Uani 1 1 d . . . . .
H24 H 0.3526 0.5319 0.6178 0.190 Uiso 1 1 calc R U . . .
H25 H 0.3068 0.5745 0.5993 0.190 Uiso 1 1 calc R U . . .
H26 H 0.3055 0.5232 0.5472 0.190 Uiso 1 1 calc R U . . .
C107 C 0.0700(2) 0.6826(6) 0.2276(3) 0.141(3) Uani 1 1 d . . . . .
H27 H 0.0969 0.6476 0.2468 0.169 Uiso 1 1 calc R U . . .
H28 H 0.0754 0.7331 0.2139 0.169 Uiso 1 1 calc R U . . .
H29 H 0.0649 0.6943 0.2590 0.169 Uiso 1 1 calc R U . . .
C108 C -0.0128(3) 0.6900(9) 0.1401(4) 0.247(8) Uani 1 1 d . . . . .
H30 H -0.0385 0.6599 0.1037 0.296 Uiso 1 1 calc R U . . .
H31 H -0.0193 0.7018 0.1701 0.296 Uiso 1 1 calc R U . . .
H32 H -0.0088 0.7406 0.1250 0.296 Uiso 1 1 calc R U . . .
C109 C 0.0224(4) 0.5633(7) 0.1973(4) 0.195(5) Uani 1 1 d . . . . .
H33 H 0.0503 0.5304 0.2189 0.234 Uiso 1 1 calc R U . . .
H34 H 0.0163 0.5769 0.2274 0.234 Uiso 1 1 calc R U . . .
H35 H -0.0036 0.5330 0.1614 0.234 Uiso 1 1 calc R U . . .
C110 C 0.2009(2) 0.5383(6) -0.0344(4) 0.154(3) Uani 1 1 d . . . . .
H36 H 0.2127 0.5134 0.0065 0.184 Uiso 1 1 calc R U . . .
H37 H 0.2180 0.5177 -0.0490 0.184 Uiso 1 1 calc R U . . .
H38 H 0.2046 0.5968 -0.0292 0.184 Uiso 1 1 calc R U . . .
C111 C 0.1314(3) 0.5545(7) -0.1453(4) 0.185(5) Uani 1 1 d . . . . .
H39 H 0.1502 0.5389 -0.1586 0.222 Uiso 1 1 calc R U . . .
H40 H 0.0999 0.5355 -0.1769 0.222 Uiso 1 1 calc R U . . .
H41 H 0.1314 0.6132 -0.1420 0.222 Uiso 1 1 calc R U . . .
C112 C 0.1472(4) 0.4280(6) -0.0914(5) 0.178(4) Uani 1 1 d . . . . .
H42 H 0.1598 0.4019 -0.0506 0.214 Uiso 1 1 calc R U . . .
H43 H 0.1149 0.4127 -0.1228 0.214 Uiso 1 1 calc R U . . .
H44 H 0.1647 0.4108 -0.1063 0.214 Uiso 1 1 calc R U . . .

loop_
_atom_site_aniso_label
_atom_site_aniso_U_11
_atom_site_aniso_U_22
_atom_site_aniso_U_33
_atom_site_aniso_U_23
_atom_site_aniso_U_13
_atom_site_aniso_U_12
Mo1 0.0418(2) 0.0496(2) 0.0405(2) -0.00282(14) 0.01256(16) -0.00155(15)
S1 0.0441(5) 0.0664(7) 0.0414(5) -0.0048(5) 0.0157(5) 0.0010(5)
S2 0.0440(6) 0.0709(7) 0.0420(5) -0.0024(5) 0.0158(5) 0.0042(5)
S3 0.0421(6) 0.0698(7) 0.0431(5) -0.0080(5) 0.0125(5) -0.0022(5)
S4 0.0487(6) 0.0659(7) 0.0428(5) -0.0070(5) 0.0160(5) -0.0009(5)
O1 0.060(2) 0.247(6) 0.076(3) -0.061(3) 0.035(2) -0.037(3)
O2 0.171(5) 0.420(12) 0.110(4) 0.135(6) 0.102(4) 0.192(7)
O3 0.070(2) 0.206(5) 0.080(3) -0.045(3) 0.038(2) -0.057(3)
O4 0.097(3) 0.235(6) 0.058(2) 0.040(3) 0.034(2) 0.034(4)
O5 0.0647(19) 0.0528(18) 0.0597(17) -0.0003(14) 0.0236(16) -0.0049(14)
N1 0.044(2) 0.087(3) 0.0505(19) -0.0139(18) 0.0189(17) -0.0017(18)
N2 0.056(2) 0.074(2) 0.0444(18) 0.0044(17) 0.0233(18) 0.0113(18)
N3 0.043(2) 0.079(3) 0.049(2) -0.0076(18) 0.0137(17) -0.0059(18)
N4 0.060(2) 0.075(3) 0.0417(18) -0.0054(17) 0.0167(18) 0.0017(19)
N5 0.088(3) 0.056(3) 0.095(3) 0.010(2) 0.047(3) 0.009(2)
N6 0.104(4) 0.057(3) 0.119(4) 0.009(3) 0.067(4) 0.006(3)
C11 0.044(2) 0.050(2) 0.045(2) -0.0040(17) 0.0182(18) -0.0024(18)
C12 0.044(2) 0.055(3) 0.043(2) -0.0004(18) 0.0156(19) -0.0014(18)
C13 0.051(2) 0.057(3) 0.041(2) 0.0018(18) 0.020(2) 0.0008(19)
C14 0.050(2) 0.073(3) 0.040(2) 0.001(2) 0.015(2) 0.003(2)
C15 0.044(2) 0.081(3) 0.047(2) 0.003(2) 0.016(2) 0.007(2)
C16 0.047(2) 0.064(3) 0.048(2) -0.0004(19) 0.021(2) 0.0034(19)
C17 0.048(3) 0.118(4) 0.058(3) -0.021(3) 0.024(2) 0.003(3)
C18 0.049(3) 0.168(6) 0.063(3) -0.030(4) 0.025(3) 0.005(3)
C27 0.080(4) 0.167(6) 0.056(3) 0.024(4) 0.035(3) 0.057(4)
C28 0.104(4) 0.141(6) 0.064(3) 0.020(3) 0.054(3) 0.045(4)
C31 0.048(2) 0.049(2) 0.043(2) 0.0020(17) 0.0149(19) 0.0001(18)
C32 0.046(2) 0.047(2) 0.043(2) 0.0019(17) 0.0112(19) 0.0002(18)
C33 0.056(3) 0.053(2) 0.041(2) -0.0037(18) 0.015(2) -0.004(2)
C34 0.058(3) 0.061(3) 0.040(2) -0.0017(19) 0.010(2) -0.003(2)
C35 0.049(2) 0.060(3) 0.050(2) -0.001(2) 0.011(2) -0.008(2)
C36 0.051(2) 0.054(3) 0.048(2) 0.0004(18) 0.018(2) -0.0062(19)
C37 0.054(3) 0.122(5) 0.059(3) -0.012(3) 0.023(3) -0.024(3)
C38 0.064(3) 0.173(7) 0.074(4) -0.031(4) 0.037(3) -0.027(4)
C47 0.069(3) 0.103(4) 0.045(3) -0.001(3) 0.021(3) -0.003(3)
C48 0.095(4) 0.112(5) 0.051(3) -0.009(3) 0.036(3) -0.003(3)
C51 0.086(8) 0.063(7) 0.152(11) 0.004(8) 0.014(8) 0.019(7)
C53 0.105(9) 0.059(6) 0.074(7) 0.004(5) 0.040(7) 0.015(6)
C55 0.126(10) 0.062(7) 0.102(9) 0.009(6) 0.076(8) 0.015(6)
C57 0.153(12) 0.065(7) 0.137(11) 0.017(7) 0.109(11) 0.013(7)
C58 0.25(2) 0.23(2) 0.22(2) 0.065(17) 0.18(2) 0.054(18)
C51B 0.097(9) 0.063(7) 0.116(9) 0.031(6) 0.017(7) 0.012(6)
C53B 0.093(9) 0.108(11) 0.099(10) 0.022(8) 0.037(8) -0.001(8)
C55B 0.174(15) 0.074(8) 0.134(12) 0.041(8) 0.093(12) 0.020(9)
C57B 0.179(18) 0.076(9) 0.30(3) 0.034(13) 0.18(2) 0.039(11)
C58B 0.28(2) 0.38(3) 0.34(3) 0.08(2) 0.28(2) 0.06(2)
C61 0.066(6) 0.062(6) 0.117(9) 0.026(6) 0.045(7) 0.010(5)
C63 0.094(9) 0.078(8) 0.092(8) 0.031(7) 0.034(8) 0.019(7)
C64 0.130(14) 0.167(18) 0.121(13) -0.002(12) 0.052(12) 0.047(12)
C65 0.070(7) 0.075(7) 0.118(9) 0.044(6) 0.050(7) 0.020(5)
C67 0.124(12) 0.071(8) 0.099(10) 0.036(8) 0.001(9) 0.022(8)
C61B 0.107(10) 0.100(10) 0.129(12) 0.038(9) 0.060(9) 0.046(8)
C63B 0.25(2) 0.092(11) 0.139(14) 0.045(10) 0.137(16) 0.055(13)
C64B 0.36(4) 0.17(2) 0.18(2) -0.002(17) 0.19(3) -0.03(2)
C65B 0.080(9) 0.129(13) 0.128(12) 0.025(10) 0.039(9) 0.033(8)
C67B 0.107(11) 0.070(8) 0.139(12) 0.007(8) 0.021(9) 0.010(7)
N7 0.38(5) 0.25(3) 0.56(6) 0.09(3) 0.38(5) 0.05(3)
C71 0.19(2) 0.17(2) 0.21(2) 0.015(18) 0.15(2) 0.000(17)
C72 0.171(15) 0.201(18) 0.161(14) 0.000 0.108(13) 0.000
C101 0.080(4) 0.255(10) 0.071(4) 0.002(5) 0.042(3) 0.029(5)
C102 0.088(5) 0.451(19) 0.106(5) -0.098(8) 0.069(5) -0.054(8)
C103 0.197(10) 0.198(10) 0.158(8) -0.053(7) 0.098(8) 0.050(8)
C104 0.152(7) 0.250(10) 0.120(6) 0.079(6) 0.102(6) 0.125(7)
C105 0.196(10) 0.238(11) 0.125(7) -0.055(7) 0.109(7) -0.004(8)
C106 0.161(8) 0.182(9) 0.157(8) 0.044(7) 0.110(7) 0.040(7)
C107 0.096(5) 0.225(9) 0.100(5) -0.068(6) 0.059(4) -0.039(5)
C108 0.105(7) 0.45(2) 0.121(7) -0.079(10) 0.035(6) 0.095(9)
C109 0.224(11) 0.260(13) 0.146(8) -0.050(8) 0.137(8) -0.107(10)
C110 0.112(6) 0.242(11) 0.122(6) -0.033(6) 0.079(5) -0.013(6)
C111 0.184(9) 0.295(13) 0.109(6) 0.066(7) 0.107(6) 0.068(9)
C112 0.253(12) 0.144(8) 0.208(10) -0.036(7) 0.177(10) -0.007(8)

loop_
_atom_type_symbol
_atom_type_description
_atom_type_scat_dispersion_real
_atom_type_scat_dispersion_imag
_atom_type_scat_source
C C 0.0033 0.0016 'International Tables Vol C Tables 4.2.6.8 and 6.1.1.4'
H H 0.0000 0.0000 'International Tables Vol C Tables 4.2.6.8 and 6.1.1.4'
Mo Mo -1.6832 0.6857 'International Tables Vol C Tables 4.2.6.8 and 6.1.1.4'
N N 0.0061 0.0033 'International Tables Vol C Tables 4.2.6.8 and 6.1.1.4'
O O 0.0106 0.0060 'International Tables Vol C Tables 4.2.6.8 and 6.1.1.4'
S S 0.1246 0.1234 'International Tables Vol C Tables 4.2.6.8 and 6.1.1.4'

loop_
_geom_angle_atom_site_label_1
_geom_angle_atom_site_label_2
_geom_angle_atom_site_label_3
_geom_angle
O5 Mo1 S4 107.60(11)
O5 Mo1 S1 107.99(11)
S4 Mo1 S1 85.39(4)
O5 Mo1 S3 108.44(11)
S4 Mo1 S3 83.59(4)
S1 Mo1 S3 143.57(4)
O5 Mo1 S2 108.51(11)
S4 Mo1 S2 143.89(4)
S1 Mo1 S2 83.36(4)
S3 Mo1 S2 85.43(4)
C11 S1 Mo1 106.88(14)
C12 S2 Mo1 106.38(14)
C31 S3 Mo1 106.63(15)
C32 S4 Mo1 107.04(14)
C17 N1 C16 128.8(4)
C17 N1 H1 115.6
C16 N1 H1 115.6
C27 N2 C13 130.3(4)
C27 N2 H2 114.9
C13 N2 H2 114.9
C37 N3 C36 130.7(4)
C37 N3 H3 114.7
C36 N3 H3 114.7
C47 N4 C33 129.0(4)
C47 N4 H4 115.5
C33 N4 H4 115.5
C53B N5 C51B 109.4(7)
C51 N5 C53 111.6(7)
C53B N5 C57B 117.8(12)
C51B N5 C57B 111.1(10)
C51 N5 C55 112.5(9)
C53 N5 C55 109.8(8)
C51 N5 C57 115.7(10)
C53 N5 C57 107.0(7)
C55 N5 C57 99.5(6)
C53B N5 C55B 110.9(9)
C51B N5 C55B 106.6(9)
C57B N5 C55B 100.3(8)
C65B N6 C67B 115.5(8)
C67 N6 C65 114.4(7)
C67 N6 C61 113.8(9)
C65 N6 C61 107.3(7)
C65B N6 C61B 113.3(9)
C67B N6 C61B 109.6(10)
C65B N6 C63B 113.7(11)
C67B N6 C63B 108.0(10)
C61B N6 C63B 94.8(8)
C67 N6 C63 116.1(10)
C65 N6 C63 106.1(7)
C61 N6 C63 97.4(7)
C12 C11 C16 119.8(3)
C12 C11 S1 119.7(3)
C16 C11 S1 120.6(3)
C11 C12 C13 119.6(4)
C11 C12 S2 120.4(3)
C13 C12 S2 120.0(3)
C14 C13 C12 120.0(4)
C14 C13 N2 122.7(3)
C12 C13 N2 117.3(4)
C13 C14 C15 120.6(4)
C13 C14 H5 119.7
C15 C14 H5 119.7
C14 C15 C16 119.7(4)
C14 C15 H6 120.1
C16 C15 H6 120.1
C15 C16 C11 120.3(4)
C15 C16 N1 122.4(4)
C11 C16 N1 117.3(3)
O1 C17 N1 122.2(4)
O1 C17 C18 121.5(4)
N1 C17 C18 116.3(4)
C102 C18 C101 116.7(7)
C102 C18 C17 109.5(5)
C101 C18 C17 113.9(5)
C102 C18 C103 101.9(7)
C101 C18 C103 107.4(6)
C17 C18 C103 106.2(6)
O2 C27 N2 121.3(5)
O2 C27 C28 119.1(5)
N2 C27 C28 119.5(5)
C104 C28 C105 116.4(7)
C104 C28 C27 114.4(5)
C105 C28 C27 108.1(6)
C104 C28 C106 106.3(7)
C105 C28 C106 105.2(6)
C27 C28 C106 105.4(6)
C32 C31 C36 120.7(4)
C32 C31 S3 119.9(3)
C36 C31 S3 119.4(3)
C31 C32 C33 119.8(4)
C31 C32 S4 120.4(3)
C33 C32 S4 119.9(3)
C34 C33 N4 122.0(4)
C34 C33 C32 119.8(4)
N4 C33 C32 118.2(4)
C33 C34 C35 120.3(4)
C33 C34 H7 119.9
C35 C34 H7 119.9
C34 C35 C36 120.8(4)
C34 C35 H8 119.6
C36 C35 H8 119.6
C35 C36 N3 123.3(4)
C35 C36 C31 118.7(4)
N3 C36 C31 118.0(3)
O3 C37 N3 121.9(5)
O3 C37 C38 119.9(5)
N3 C37 C38 118.2(4)
C108 C38 C107 113.5(8)
C108 C38 C37 107.7(6)
C107 C38 C37 114.9(5)
C108 C38 C109 108.4(8)
C107 C38 C109 106.7(7)
C37 C38 C109 105.1(6)
O4 C47 N4 121.5(5)
O4 C47 C48 121.0(5)
N4 C47 C48 117.5(5)
C111 C48 C47 110.1(6)
C111 C48 C110 111.4(7)
C47 C48 C110 113.2(5)
C111 C48 C112 107.3(7)
C47 C48 C112 107.3(6)
C110 C48 C112 107.2(7)
N5 C51 C52 114.2(10)
N5 C51 H45 108.7
C52 C51 H45 108.7
N5 C51 H46 108.7
C52 C51 H46 108.7
H45 C51 H46 107.6
C51 C52 H47 109.5
C51 C52 H48 109.5
H47 C52 H48 109.5
C51 C52 H49 109.5
H47 C52 H49 109.5
H48 C52 H49 109.5
C54 C53 N5 115.8(9)
C54 C53 H50 108.3
N5 C53 H50 108.3
C54 C53 H51 108.3
N5 C53 H51 108.3
H50 C53 H51 107.4
C53 C54 H52 109.5
C53 C54 H53 109.5
H52 C54 H53 109.5
C53 C54 H54 109.5
H52 C54 H54 109.5
H53 C54 H54 109.5
N5 C55 C56 114.7(8)
N5 C55 H55 108.6
C56 C55 H55 108.6
N5 C55 H56 108.6
C56 C55 H56 108.6
H55 C55 H56 107.6
C55 C56 H57 109.5
C55 C56 H58 109.5
H57 C56 H58 109.5
C55 C56 H59 109.5
H57 C56 H59 109.5
H58 C56 H59 109.5
C58 C57 N5 116.3(12)
C58 C57 H60 108.2
N5 C57 H60 108.2
C58 C57 H61 108.2
N5 C57 H61 108.2
H60 C57 H61 107.4
C57 C58 H62 109.5
C57 C58 H63 109.5
H62 C58 H63 109.5
C57 C58 H64 109.5
H62 C58 H64 109.5
H63 C58 H64 109.5
N5 C51B C52B 115.5(9)
N5 C51B H45B 108.4
C52B C51B H45B 108.4
N5 C51B H46B 108.4
C52B C51B H46B 108.4
H45B C51B H46B 107.5
C51B C52B H47B 109.5
C51B C52B H48B 109.5
H47B C52B H48B 109.5
C51B C52B H49B 109.5
H47B C52B H49B 109.5
H48B C52B H49B 109.5
N5 C53B C54B 109.0(11)
N5 C53B H50B 109.9
C54B C53B H50B 109.9
N5 C53B H51B 109.9
C54B C53B H51B 109.9
H50B C53B H51B 108.3
C53B C54B H52B 109.5
C53B C54B H53B 109.5
H52B C54B H53B 109.5
C53B C54B H54B 109.5
H52B C54B H54B 109.5
H53B C54B H54B 109.5
C56B C55B N5 115.6(11)
C56B C55B H55B 108.4
N5 C55B H55B 108.4
C56B C55B H56B 108.4
N5 C55B H56B 108.4
H55B C55B H56B 107.4
C55B C56B H57B 109.5
C55B C56B H58B 109.5
H57B C56B H58B 109.5
C55B C56B H59B 109.5
H57B C56B H59B 109.5
H58B C56B H59B 109.5
N5 C57B C58B 106.2(13)
N5 C57B H60B 110.5
C58B C57B H60B 110.5
N5 C57B H61B 110.5
C58B C57B H61B 110.5
H60B C57B H61B 108.7
C57B C58B H62B 109.5
C57B C58B H63B 109.5
H62B C58B H63B 109.5
C57B C58B H64B 109.5
H62B C58B H64B 109.5
H63B C58B H64B 109.5
C62 C61 N6 114.6(9)
C62 C61 H65 108.6
N6 C61 H65 108.6
C62 C61 H66 108.6
N6 C61 H66 108.6
H65 C61 H66 107.6
C61 C62 H67 109.5
C61 C62 H68 109.5
H67 C62 H68 109.5
C61 C62 H69 109.5
H67 C62 H69 109.5
H68 C62 H69 109.5
C64 C63 N6 115.9(9)
C64 C63 H70 108.3
N6 C63 H70 108.3
C64 C63 H71 108.3
N6 C63 H71 108.3
H70 C63 H71 107.4
C63 C64 H72 109.5
C63 C64 H73 109.5
H72 C64 H73 109.5
C63 C64 H74 109.5
H72 C64 H74 109.5
H73 C64 H74 109.5
C66 C65 N6 118.3(10)
C66 C65 H75 107.7
N6 C65 H75 107.7
C66 C65 H76 107.7
N6 C65 H76 107.7
H75 C65 H76 107.1
C65 C66 H77 109.5
C65 C66 H78 109.5
H77 C66 H78 109.5
C65 C66 H79 109.5
H77 C66 H79 109.5
H78 C66 H79 109.5
N6 C67 C68 113.1(9)
N6 C67 H80 109.0
C68 C67 H80 109.0
N6 C67 H81 109.0
C68 C67 H81 109.0
H80 C67 H81 107.8
C67 C68 H82 109.5
C67 C68 H83 109.5
H82 C68 H83 109.5
C67 C68 H84 109.5
H82 C68 H84 109.5
H83 C68 H84 109.5
C62B C61B N6 107.9(10)
C62B C61B H65B 110.1
N6 C61B H65B 110.1
C62B C61B H66B 110.1
N6 C61B H66B 110.1
H65B C61B H66B 108.4
C61B C62B H67B 109.5
C61B C62B H68B 109.5
H67B C62B H68B 109.5
C61B C62B H69B 109.5
H67B C62B H69B 109.5
H68B C62B H69B 109.5
C64B C63B N6 108.1(12)
C64B C63B H70B 110.1
N6 C63B H70B 110.1
C64B C63B H71B 110.1
N6 C63B H71B 110.1
H70B C63B H71B 108.4
C63B C64B H72B 109.5
C63B C64B H73B 109.5
H72B C64B H73B 109.5
C63B C64B H74B 109.5
H72B C64B H74B 109.5
H73B C64B H74B 109.5
N6 C65B C66B 116.2(10)
N6 C65B H75B 108.2
C66B C65B H75B 108.2
N6 C65B H76B 108.2
C66B C65B H76B 108.2
H75B C65B H76B 107.4
C65B C66B H77B 109.5
C65B C66B H78B 109.5
H77B C66B H78B 109.5
C65B C66B H79B 109.5
H77B C66B H79B 109.5
H78B C66B H79B 109.5
C68B C67B N6 116.5(10)
C68B C67B H80B 108.2
N6 C67B H80B 108.2
C68B C67B H81B 108.2
N6 C67B H81B 108.2
H80B C67B H81B 107.3
C67B C68B H82B 109.5
C67B C68B H83B 109.5
H82B C68B H83B 109.5
C67B C68B H84B 109.5
H82B C68B H84B 109.5
H83B C68B H84B 109.5
N7 C71 C72 167(4)
C71 C72 H85 109.5
C71 C72 H86 109.5
H85 C72 H86 109.5
C71 C72 H87 109.5
H85 C72 H87 109.5
H86 C72 H87 109.5
N8 C81 C82 161(3)
C81 C82 H88 109.5
C81 C82 H89 109.5
H88 C82 H89 109.5
C81 C82 H90 109.5
H88 C82 H90 109.5
H89 C82 H90 109.5
N8B C81B C82B 159(3)
C81B C82B H88B 109.5
C81B C82B H89B 109.5
H88B C82B H89B 109.5
C81B C82B H90B 109.5
H88B C82B H90B 109.5
H89B C82B H90B 109.5
C91 N9 C91B 111.0(4)
C92B C91 N9 4.6(14)
C92B C91 C92 171.4(13)
N9 C91 C92 169.3
C92B C91 C91B 40.1(12)
N9 C91 C91B 38.0(3)
C92 C91 C91B 145.6(3)
C91 C92 H91 109.5
C91 C92 H92 109.5
H91 C92 H92 109.5
C91 C92 H93 109.5
H91 C92 H93 109.5
H92 C92 H93 109.5
N9B C91B N9 170.7(12)
N9B C91B C92B 177.3(15)
N9 C91B C92B 7.7(9)
N9B C91B C91 156.2(10)
N9 C91B C91 31.0(2)
C92B C91B C91 23.8(9)
C91 C92B C91B 116(2)
C91 C92B H91B 109.5
C91B C92B H91B 105.7
C91 C92B H92B 109.5
C91B C92B H92B 106.4
H91B C92B H92B 109.5
C91 C92B H93B 109.5
C91B C92B H93B 6.6
H91B C92B H93B 109.5
H92B C92B H93B 109.5
C18 C101 H9 109.5
C18 C101 H10 109.5
H9 C101 H10 109.5
C18 C101 H11 109.5
H9 C101 H11 109.5
H10 C101 H11 109.5
C18 C102 H12 109.5
C18 C102 H13 109.5
H12 C102 H13 109.5
C18 C102 H14 109.5
H12 C102 H14 109.5
H13 C102 H14 109.5
C18 C103 H15 109.5
C18 C103 H16 109.5
H15 C103 H16 109.5
C18 C103 H17 109.5
H15 C103 H17 109.5
H16 C103 H17 109.5
C28 C104 H18 109.5
C28 C104 H19 109.5
H18 C104 H19 109.5
C28 C104 H20 109.5
H18 C104 H20 109.5
H19 C104 H20 109.5
C28 C105 H21 109.5
C28 C105 H22 109.5
H21 C105 H22 109.5
C28 C105 H23 109.5
H21 C105 H23 109.5
H22 C105 H23 109.5
C28 C106 H24 109.5
C28 C106 H25 109.5
H24 C106 H25 109.5
C28 C106 H26 109.5
H24 C106 H26 109.5
H25 C106 H26 109.5
C38 C107 H27 109.5
C38 C107 H28 109.5
H27 C107 H28 109.5
C38 C107 H29 109.5
H27 C107 H29 109.5
H28 C107 H29 109.5
C38 C108 H30 109.5
C38 C108 H31 109.5
H30 C108 H31 109.5
C38 C108 H32 109.5
H30 C108 H32 109.5
H31 C108 H32 109.5
C38 C109 H33 109.5
C38 C109 H34 109.5
H33 C109 H34 109.5
C38 C109 H35 109.5
H33 C109 H35 109.5
H34 C109 H35 109.5
C48 C110 H36 109.5
C48 C110 H37 109.5
H36 C110 H37 109.5
C48 C110 H38 109.5
H36 C110 H38 109.5
H37 C110 H38 109.5
C48 C111 H39 109.5
C48 C111 H40 109.5
H39 C111 H40 109.5
C48 C111 H41 109.5
H39 C111 H41 109.5
H40 C111 H41 109.5
C48 C112 H42 109.5
C48 C112 H43 109.5
H42 C112 H43 109.5
C48 C112 H44 109.5
H42 C112 H44 109.5
H43 C112 H44 109.5

loop_
_geom_bond_atom_site_label_1
_geom_bond_atom_site_label_2
_geom_bond_distance
Mo1 O5 1.688(3)
Mo1 S4 2.3761(11)
Mo1 S1 2.3772(11)
Mo1 S3 2.3817(12)
Mo1 S2 2.3841(11)
S1 C11 1.767(4)
S2 C12 1.771(4)
S3 C31 1.782(4)
S4 C32 1.764(4)
O1 C17 1.224(6)
O2 C27 1.192(6)
O3 C37 1.221(6)
O4 C47 1.218(6)
N1 C17 1.329(6)
N1 C16 1.414(5)
N1 H1 0.8800
N2 C27 1.329(6)
N2 C13 1.413(5)
N2 H2 0.8800
N3 C37 1.341(6)
N3 C36 1.403(6)
N3 H3 0.8800
N4 C47 1.349(6)
N4 C33 1.401(6)
N4 H4 0.8800
N5 C53B 1.432(10)
N5 C51 1.439(10)
N5 C51B 1.489(10)
N5 C53 1.502(9)
N5 C57B 1.506(11)
N5 C55 1.513(9)
N5 C57 1.561(10)
N5 C55B 1.567(10)
N6 C67 1.441(10)
N6 C65B 1.454(10)
N6 C67B 1.504(10)
N6 C65 1.509(10)
N6 C61 1.547(9)
N6 C61B 1.549(10)
N6 C63B 1.553(11)
N6 C63 1.576(11)
C11 C12 1.394(6)
C11 C16 1.397(5)
C12 C13 1.411(5)
C13 C14 1.382(6)
C14 C15 1.388(6)
C14 H5 0.9500
C15 C16 1.395(6)
C15 H6 0.9500
C17 C18 1.530(7)
C18 C102 1.449(9)
C18 C101 1.465(8)
C18 C103 1.558(11)
C27 C28 1.512(8)
C28 C104 1.472(8)
C28 C105 1.479(10)
C28 C106 1.574(11)
C31 C32 1.390(6)
C31 C36 1.404(6)
C32 C33 1.406(5)
C33 C34 1.385(6)
C34 C35 1.391(6)
C34 H7 0.9500
C35 C36 1.397(6)
C35 H8 0.9500
C37 C38 1.516(8)
C38 C108 1.464(10)
C38 C107 1.473(8)
C38 C109 1.559(11)
C47 C48 1.500(8)
C48 C111 1.476(8)
C48 C110 1.504(9)
C48 C112 1.511(10)
C51 C52 1.580(13)
C51 H45 0.9900
C51 H46 0.9900
C52 H47 0.9800
C52 H48 0.9800
C52 H49 0.9800
C53 C54 1.499(19)
C53 H50 0.9900
C53 H51 0.9900
C54 H52 0.9800
C54 H53 0.9800
C54 H54 0.9800
C55 C56 1.519(13)
C55 H55 0.9900
C55 H56 0.9900
C56 H57 0.9800
C56 H58 0.9800
C56 H59 0.9800
C57 C58 1.530(15)
C57 H60 0.9900
C57 H61 0.9900
C58 H62 0.9800
C58 H63 0.9800
C58 H64 0.9800
C51B C52B 1.531(12)
C51B H45B 0.9900
C51B H46B 0.9900
C52B H47B 0.9800
C52B H48B 0.9800
C52B H49B 0.9800
C53B C54B 1.64(2)
C53B H50B 0.9900
C53B H51B 0.9900
C54B H52B 0.9800
C54B H53B 0.9800
C54B H54B 0.9800
C55B C56B 1.479(14)
C55B H55B 0.9900
C55B H56B 0.9900
C56B H57B 0.9800
C56B H58B 0.9800
C56B H59B 0.9800
C57B C58B 1.545(14)
C57B H60B 0.9900
C57B H61B 0.9900
C58B H62B 0.9800
C58B H63B 0.9800
C58B H64B 0.9800
C61 C62 1.531(13)
C61 H65 0.9900
C61 H66 0.9900
C62 H67 0.9800
C62 H68 0.9800
C62 H69 0.9800
C63 C64 1.512(13)
C63 H70 0.9900
C63 H71 0.9900
C64 H72 0.9800
C64 H73 0.9800
C64 H74 0.9800
C65 C66 1.475(13)
C65 H75 0.9900
C65 H76 0.9900
C66 H77 0.9800
C66 H78 0.9800
C66 H79 0.9800
C67 C68 1.563(13)
C67 H80 0.9900
C67 H81 0.9900
C68 H82 0.9800
C68 H83 0.9800
C68 H84 0.9800
C61B C62B 1.475(13)
C61B H65B 0.9900
C61B H66B 0.9900
C62B H67B 0.9800
C62B H68B 0.9800
C62B H69B 0.9800
C63B C64B 1.527(14)
C63B H70B 0.9900
C63B H71B 0.9900
C64B H72B 0.9800
C64B H73B 0.9800
C64B H74B 0.9800
C65B C66B 1.588(13)
C65B H75B 0.9900
C65B H76B 0.9900
C66B H77B 0.9800
C66B H78B 0.9800
C66B H79B 0.9800
C67B C68B 1.482(17)
C67B H80B 0.9900
C67B H81B 0.9900
C68B H82B 0.9800
C68B H83B 0.9800
C68B H84B 0.9800
N7 C71 1.121(18)
C71 C72 1.417(16)
C72 H85 0.9800
C72 H86 0.9800
C72 H87 0.9800
N8 C81 1.112(16)
C81 C82 1.410(15)
C82 H88 0.9800
C82 H89 0.9800
C82 H90 0.9800
N8B C81B 1.131(15)
C81B C82B 1.363(16)
C82B H88B 0.9800
C82B H89B 0.9800
C82B H90B 0.9800
N9 C91 1.1079
N9 C91B 1.325(10)
C91 C92B 0.90(2)
C91 C92 1.3868
C91 C91B 2.009(10)
C92 H91 0.9800
C92 H92 0.9800
C92 H93 0.9800
N9B C91B 1.104(11)
C91B C92B 1.440(15)
C92B H91B 0.9800
C92B H92B 0.9800
C92B H93B 0.9800
C101 H9 0.9800
C101 H10 0.9800
C101 H11 0.9800
C102 H12 0.9800
C102 H13 0.9800
C102 H14 0.9800
C103 H15 0.9800
C103 H16 0.9800
C103 H17 0.9800
C104 H18 0.9800
C104 H19 0.9800
C104 H20 0.9800
C105 H21 0.9800
C105 H22 0.9800
C105 H23 0.9800
C106 H24 0.9800
C106 H25 0.9800
C106 H26 0.9800
C107 H27 0.9800
C107 H28 0.9800
C107 H29 0.9800
C108 H30 0.9800
C108 H31 0.9800
C108 H32 0.9800
C109 H33 0.9800
C109 H34 0.9800
C109 H35 0.9800
C110 H36 0.9800
C110 H37 0.9800
C110 H38 0.9800
C111 H39 0.9800
C111 H40 0.9800
C111 H41 0.9800
C112 H42 0.9800
C112 H43 0.9800
C112 H44 0.9800

loop_
_geom_torsion_atom_site_label_1
_geom_torsion_atom_site_label_2
_geom_torsion_atom_site_label_3
_geom_torsion_atom_site_label_4
_geom_torsion
Mo1 S1 C11 C12 13.9(4)
Mo1 S1 C11 C16 -166.1(3)
C16 C11 C12 C13 0.0(6)
S1 C11 C12 C13 -180.0(3)
C16 C11 C12 S2 178.7(3)
S1 C11 C12 S2 -1.3(5)
Mo1 S2 C12 C11 -11.9(4)
Mo1 S2 C12 C13 166.7(3)
C11 C12 C13 C14 1.0(6)
S2 C12 C13 C14 -177.6(3)
C11 C12 C13 N2 -179.6(4)
S2 C12 C13 N2 1.8(5)
C27 N2 C13 C14 -23.0(8)
C27 N2 C13 C12 157.6(6)
C12 C13 C14 C15 -1.6(7)
N2 C13 C14 C15 179.0(4)
C13 C14 C15 C16 1.1(7)
C14 C15 C16 C11 -0.1(7)
C14 C15 C16 N1 -179.5(4)
C12 C11 C16 C15 -0.5(6)
S1 C11 C16 C15 179.5(3)
C12 C11 C16 N1 178.9(4)
S1 C11 C16 N1 -1.1(6)
C17 N1 C16 C15 -31.4(8)
C17 N1 C16 C11 149.2(5)
C16 N1 C17 O1 4.0(9)
C16 N1 C17 C18 -176.0(5)
O1 C17 C18 C102 -8.4(10)
N1 C17 C18 C102 171.6(7)
O1 C17 C18 C101 -141.0(7)
N1 C17 C18 C101 39.0(9)
O1 C17 C18 C103 100.9(8)
N1 C17 C18 C103 -79.1(7)
C13 N2 C27 O2 -0.8(13)
C13 N2 C27 C28 -177.9(5)
O2 C27 C28 C104 -171.9(9)
N2 C27 C28 C104 5.2(11)
O2 C27 C28 C105 56.7(11)
N2 C27 C28 C105 -126.2(8)
O2 C27 C28 C106 -55.5(11)
N2 C27 C28 C106 121.6(7)
Mo1 S3 C31 C32 10.1(4)
Mo1 S3 C31 C36 -171.1(3)
C36 C31 C32 C33 1.4(6)
S3 C31 C32 C33 -179.8(3)
C36 C31 C32 S4 -177.3(3)
S3 C31 C32 S4 1.4(5)
Mo1 S4 C32 C31 -12.3(4)
Mo1 S4 C32 C33 169.0(3)
C47 N4 C33 C34 28.9(7)
C47 N4 C33 C32 -151.1(5)
C31 C32 C33 C34 -1.5(6)
S4 C32 C33 C34 177.3(3)
C31 C32 C33 N4 178.5(4)
S4 C32 C33 N4 -2.8(5)
N4 C33 C34 C35 -179.6(4)
C32 C33 C34 C35 0.4(6)
C33 C34 C35 C36 0.8(7)
C34 C35 C36 N3 178.2(4)
C34 C35 C36 C31 -0.9(6)
C37 N3 C36 C35 9.9(8)
C37 N3 C36 C31 -171.0(5)
C32 C31 C36 C35 -0.2(6)
S3 C31 C36 C35 -179.0(3)
C32 C31 C36 N3 -179.3(4)
S3 C31 C36 N3 1.9(5)
C36 N3 C37 O3 -1.7(10)
C36 N3 C37 C38 176.9(5)
O3 C37 C38 C108 -46.0(11)
N3 C37 C38 C108 135.4(8)
O3 C37 C38 C107 -173.5(7)
N3 C37 C38 C107 7.9(10)
O3 C37 C38 C109 69.5(9)
N3 C37 C38 C109 -109.1(7)
C33 N4 C47 O4 -1.8(9)
C33 N4 C47 C48 178.1(5)
O4 C47 C48 C111 19.6(10)
N4 C47 C48 C111 -160.4(7)
O4 C47 C48 C110 144.9(7)
N4 C47 C48 C110 -35.0(8)
O4 C47 C48 C112 -97.0(8)
N4 C47 C48 C112 83.1(7)
C53 N5 C51 C52 -167.0(12)
C55 N5 C51 C52 -43.1(17)
C57 N5 C51 C52 70.3(17)
C51 N5 C53 C54 -171.8(14)
C55 N5 C53 C54 62.8(13)
C57 N5 C53 C54 -44.2(14)
C51 N5 C55 C56 -67.7(14)
C53 N5 C55 C56 57.2(13)
C57 N5 C55 C56 169.2(13)
C51 N5 C57 C58 76.1(18)
C53 N5 C57 C58 -49.0(18)
C55 N5 C57 C58 -163.2(17)
C53B N5 C51B C52B -165.2(13)
C57B N5 C51B C52B -33.5(16)
C55B N5 C51B C52B 74.8(14)
C51B N5 C53B C54B -177.2(13)
C57B N5 C53B C54B 54.7(15)
C55B N5 C53B C54B -59.9(14)
C53B N5 C55B C56B -63.3(17)
C51B N5 C55B C56B 55.7(16)
C57B N5 C55B C56B 171.5(17)
C53B N5 C57B C58B 68(2)
C51B N5 C57B C58B -59(2)
C55B N5 C57B C58B -171.6(19)
C67 N6 C61 C62 73.0(13)
C65 N6 C61 C62 -54.7(12)
C63 N6 C61 C62 -164.2(12)
C67 N6 C63 C64 -66.3(15)
C65 N6 C63 C64 62.1(14)
C61 N6 C63 C64 172.5(13)
C67 N6 C65 C66 168.4(14)
C61 N6 C65 C66 -64.2(13)
C63 N6 C65 C66 39.1(14)
C65 N6 C67 C68 166.6(12)
C61 N6 C67 C68 42.6(17)
C63 N6 C67 C68 -69.3(17)
C65B N6 C61B C62B 65.8(15)
C67B N6 C61B C62B -64.7(15)
C63B N6 C61B C62B -175.8(15)
C65B N6 C63B C64B -61.0(18)
C67B N6 C63B C64B 68.5(18)
C61B N6 C63B C64B -179.1(16)
C67B N6 C65B C66B 171.9(13)
C61B N6 C65B C66B 44.4(16)
C63B N6 C65B C66B -62.4(16)
C65B N6 C67B C68B 162.0(14)
C61B N6 C67B C68B -68.6(16)
C63B N6 C67B C68B 33.5(17)
C91B N9 C91 C92B -114(16)
C91B N9 C91 C92 116.6(5)
C91 N9 C91B C92B 20(7)
N9 C91 C92B C91B 60(15)
N9 C91B C92B C91 -154(9)
